data_4115098
loop_
_publ_author_name
'William W. Brennessel'
'John E. Ellis'
'Marie K. Pomije'
'Victor J. Sussman'
'Eugenijus Urnezius'
'Victor G. Young'

_publ_section_title
;
 Tris(\h4-naphthalene)- and Tris(1-4-\h4-anthracene)tantalate(1-): First
 Homoleptic Arene Complexes of Anionic Tantalum1
;
_journal_name_full 'Journal of the American Chemical Society'
_journal_page_first 10258
_journal_page_last 10259
_journal_paper_doi 10.1021/ja020725y
_journal_volume 124
_journal_year 2002
_chemical_formula_moiety 'C18 H36 N2 Na O6, C42 H30 Ta'
_chemical_formula_sum 'C60 H66 N2 Na O6 Ta'
_chemical_formula_weight 1115.09
_chemical_name_common 2
_chemical_name_systematic
; 
 ? 
;
_space_group_IT_number 2
_symmetry_cell_setting triclinic
_symmetry_space_group_name_Hall '-P 1'
_symmetry_space_group_name_H-M 'P -1'
_atom_sites_solution_hydrogens geom
_atom_sites_solution_primary direct
_atom_sites_solution_secondary difmap
_audit_creation_method SHELXL-97
_cell_angle_alpha 118.511(6)
_cell_angle_beta 105.512(7)
_cell_angle_gamma 95.155(7)
_cell_formula_units_Z 2
_cell_length_a 13.361(6)
_cell_length_b 14.950(6)
_cell_length_c 15.172(7)
_cell_measurement_reflns_used 962
_cell_measurement_temperature 173(2)
_cell_volume 2479.9(19)
_computing_cell_refinement 'SAINT, Bruker'
_computing_data_collection 'SMART, Bruker'
_computing_data_reduction 'SAINT, Bruker'
_computing_molecular_graphics 'SHELXTL, Bruker'
_computing_structure_refinement SHELXL-97
_computing_structure_solution SHELXS-97
_diffrn_ambient_temperature 173(2)
_diffrn_measured_fraction_theta_full 0.987
_diffrn_measured_fraction_theta_max 0.987
_diffrn_measurement_device_type 'Bruker SMART Platform CCD'
_diffrn_measurement_method 'area detector, omega scans'
_diffrn_radiation_monochromator graphite
_diffrn_radiation_source 'fine-focus sealed tube'
_diffrn_radiation_type MoK\a
_diffrn_radiation_wavelength 0.71073
_diffrn_reflns_av_R_equivalents 0.0590
_diffrn_reflns_av_sigmaI/netI 0.0832
_diffrn_reflns_limit_h_max 15
_diffrn_reflns_limit_h_min -15
_diffrn_reflns_limit_k_max 17
_diffrn_reflns_limit_k_min -17
_diffrn_reflns_limit_l_max 18
_diffrn_reflns_limit_l_min -17
_diffrn_reflns_number 16406
_diffrn_reflns_theta_full 25.03
_diffrn_reflns_theta_max 25.03
_diffrn_reflns_theta_min 1.58
_exptl_absorpt_coefficient_mu 2.281
_exptl_absorpt_correction_T_max 1.000000
_exptl_absorpt_correction_T_min 0.664277
_exptl_absorpt_correction_type multi-scan
_exptl_absorpt_process_details 'SADABS, R. Blessing, 1995'
_exptl_crystal_colour orange
_exptl_crystal_density_diffrn 1.493
_exptl_crystal_description block
_exptl_crystal_F_000 1144
_exptl_crystal_size_max 0.14
_exptl_crystal_size_mid 0.11
_exptl_crystal_size_min 0.08
_refine_diff_density_max 2.346
_refine_diff_density_min -1.644
_refine_diff_density_rms 0.142
_refine_ls_extinction_method none
_refine_ls_goodness_of_fit_ref 1.016
_refine_ls_hydrogen_treatment riding
_refine_ls_matrix_type full
_refine_ls_number_parameters 631
_refine_ls_number_reflns 8639
_refine_ls_number_restraints 0
_refine_ls_restrained_S_all 1.016
_refine_ls_R_factor_all 0.0660
_refine_ls_R_factor_gt 0.0470
_refine_ls_shift/su_max 0.001
_refine_ls_shift/su_mean 0.000
_refine_ls_structure_factor_coef Fsqd
_refine_ls_weighting_details 'calc w=1/[\s^2^(Fo^2^)+(0.0557P)^2^+0.0000P] where P=(Fo^2^+2Fc^2^)/3'
_refine_ls_weighting_scheme calc
_refine_ls_wR_factor_gt 0.1051
_refine_ls_wR_factor_ref 0.1133
_reflns_number_gt 6844
_reflns_number_total 8639
_reflns_threshold_expression >2sigma(I)
_cod_data_source_file ja020725y_2.cif
_cod_data_source_block 2
_cod_original_cell_volume 2480(2)
_cod_database_code 4115098

loop_
_symmetry_equiv_pos_as_xyz
'x, y, z'
'-x, -y, -z'

loop_
_atom_site_label
_atom_site_type_symbol
_atom_site_fract_x
_atom_site_fract_y
_atom_site_fract_z
_atom_site_U_iso_or_equiv
_atom_site_adp_type
_atom_site_occupancy
_atom_site_symmetry_multiplicity
_atom_site_calc_flag
_atom_site_refinement_flags
Ta1 Ta 0.74763(2) 0.36115(2) 0.64982(2) 0.02347(10) Uani 1 1 d .
C1 C 0.8483(5) 0.5117(4) 0.6716(5) 0.0259(14) Uani 1 1 d .
H1A H 0.9284 0.5272 0.7014 0.031 Uiso 1 1 calc R
C2 C 0.7926(5) 0.5502(4) 0.7474(5) 0.0269(14) Uani 1 1 d .
H2A H 0.8323 0.5932 0.8267 0.032 Uiso 1 1 calc R
C3 C 0.6815(5) 0.5164(4) 0.7040(5) 0.0270(14) Uani 1 1 d .
H3A H 0.6365 0.5335 0.7502 0.032 Uiso 1 1 calc R
C4 C 0.6347(5) 0.4497(5) 0.5892(5) 0.0289(15) Uani 1 1 d .
H4A H 0.5555 0.4172 0.5567 0.035 Uiso 1 1 calc R
C5 C 0.6361(7) 0.4857(5) 0.2770(6) 0.0425(18) Uani 1 1 d .
H5A H 0.5599 0.4619 0.2454 0.051 Uiso 1 1 calc R
C6 C 0.6929(8) 0.5105(6) 0.2257(6) 0.052(2) Uani 1 1 d .
H6A H 0.6558 0.5042 0.1593 0.063 Uiso 1 1 calc R
C7 C 0.8060(8) 0.5455(5) 0.2700(6) 0.048(2) Uani 1 1 d .
H7A H 0.8451 0.5629 0.2340 0.058 Uiso 1 1 calc R
C8 C 0.8592(6) 0.5541(5) 0.3663(6) 0.0392(18) Uani 1 1 d .
H8A H 0.9354 0.5779 0.3961 0.047 Uiso 1 1 calc R
C9 C 0.8566(5) 0.5380(4) 0.5211(5) 0.0266(14) Uani 1 1 d .
H9A H 0.9327 0.5617 0.5521 0.032 Uiso 1 1 calc R
C10 C 0.6325(5) 0.4711(5) 0.4332(5) 0.0318(15) Uani 1 1 d .
H10A H 0.5562 0.4487 0.4041 0.038 Uiso 1 1 calc R
C11 C 0.8004(5) 0.5138(4) 0.5742(5) 0.0238(13) Uani 1 1 d .
C12 C 0.6850(5) 0.4796(5) 0.5288(5) 0.0279(14) Uani 1 1 d .
C13 C 0.6882(5) 0.4944(4) 0.3767(5) 0.0305(15) Uani 1 1 d .
C14 C 0.8040(5) 0.5287(4) 0.4213(5) 0.0293(15) Uani 1 1 d .
C15 C 0.8578(5) 0.4040(5) 0.8212(5) 0.0258(14) Uani 1 1 d .
H15A H 0.9374 0.4269 0.8419 0.031 Uiso 1 1 calc R
C16 C 0.8075(6) 0.2928(5) 0.7639(5) 0.0307(15) Uani 1 1 d .
H16A H 0.8509 0.2398 0.7465 0.037 Uiso 1 1 calc R
C17 C 0.6970(5) 0.2620(5) 0.7234(5) 0.0283(15) Uani 1 1 d .
H17A H 0.6572 0.1859 0.6764 0.034 Uiso 1 1 calc R
C18 C 0.6412(5) 0.3439(5) 0.7469(5) 0.0263(14) Uani 1 1 d .
H18A H 0.5612 0.3231 0.7121 0.032 Uiso 1 1 calc R
C19 C 0.6339(7) 0.6505(6) 1.0850(6) 0.0412(18) Uani 1 1 d .
H19A H 0.5576 0.6309 1.0586 0.049 Uiso 1 1 calc R
C20 C 0.6888(8) 0.7374(6) 1.1856(6) 0.048(2) Uani 1 1 d .
H20A H 0.6505 0.7774 1.2285 0.058 Uiso 1 1 calc R
C21 C 0.7988(8) 0.7659(6) 1.2237(6) 0.050(2) Uani 1 1 d .
H21A H 0.8355 0.8254 1.2938 0.060 Uiso 1 1 calc R
C22 C 0.8587(6) 0.7116(5) 1.1642(5) 0.0403(18) Uani 1 1 d .
H22A H 0.9350 0.7347 1.1922 0.048 Uiso 1 1 calc R
C23 C 0.8592(5) 0.5589(5) 0.9949(5) 0.0294(15) Uani 1 1 d .
H23A H 0.9355 0.5798 1.0208 0.035 Uiso 1 1 calc R
C24 C 0.6354(5) 0.4975(5) 0.9170(5) 0.0301(15) Uani 1 1 d .
H24A H 0.5591 0.4765 0.8898 0.036 Uiso 1 1 calc R
C25 C 0.8065(5) 0.4710(5) 0.8961(5) 0.0261(14) Uani 1 1 d .
C26 C 0.6909(5) 0.4381(5) 0.8558(5) 0.0288(15) Uani 1 1 d .
C27 C 0.6896(6) 0.5896(5) 1.0199(5) 0.0320(16) Uani 1 1 d .
C28 C 0.8042(6) 0.6207(5) 1.0606(5) 0.0317(15) Uani 1 1 d .
C29 C 0.8619(6) 0.2610(5) 0.5749(5) 0.0324(15) Uani 1 1 d .
H29A H 0.9413 0.2912 0.6127 0.039 Uiso 1 1 calc R
C30 C 0.8073(6) 0.2899(4) 0.5007(5) 0.0293(15) Uani 1 1 d .
H30A H 0.8477 0.3368 0.4850 0.035 Uiso 1 1 calc R
C31 C 0.6969(6) 0.2576(5) 0.4589(5) 0.0312(15) Uani 1 1 d .
H31A H 0.6534 0.2791 0.4110 0.037 Uiso 1 1 calc R
C32 C 0.6473(5) 0.1974(5) 0.4948(5) 0.0325(16) Uani 1 1 d .
H32A H 0.5672 0.1804 0.4731 0.039 Uiso 1 1 calc R
C33 C 0.6596(9) -0.1562(5) 0.4522(6) 0.067(3) Uani 1 1 d .
H33A H 0.5834 -0.1795 0.4244 0.080 Uiso 1 1 calc R
C34 C 0.7209(11) -0.2213(6) 0.4648(7) 0.080(4) Uani 1 1 d .
H34A H 0.6865 -0.2904 0.4438 0.096 Uiso 1 1 calc R
C35 C 0.8313(12) -0.1879(7) 0.5073(8) 0.082(4) Uani 1 1 d .
H35A H 0.8720 -0.2335 0.5170 0.098 Uiso 1 1 calc R
C36 C 0.8834(8) -0.0897(6) 0.5358(6) 0.057(2) Uani 1 1 d .
H36A H 0.9597 -0.0686 0.5634 0.068 Uiso 1 1 calc R
C37 C 0.8750(6) 0.0838(5) 0.5539(5) 0.0366(17) Uani 1 1 d .
H37A H 0.9512 0.1071 0.5814 0.044 Uiso 1 1 calc R
C38 C 0.6509(6) 0.0172(5) 0.4707(5) 0.0413(18) Uani 1 1 d .
H38A H 0.5747 -0.0048 0.4432 0.050 Uiso 1 1 calc R
C39 C 0.8155(6) 0.1503(5) 0.5434(5) 0.0329(16) Uani 1 1 d .
C40 C 0.7018(6) 0.1177(5) 0.5000(5) 0.0315(15) Uani 1 1 d .
C41 C 0.7114(8) -0.0534(5) 0.4812(5) 0.047(2) Uani 1 1 d .
C42 C 0.8251(7) -0.0197(5) 0.5245(6) 0.0441(19) Uani 1 1 d .
Na1 Na 0.26952(19) -0.05056(18) 0.03533(19) 0.0300(6) Uani 1 1 d .
N1 N 0.1023(4) -0.2317(4) -0.1026(4) 0.0309(13) Uani 1 1 d .
C43 C 0.1122(5) -0.2831(5) -0.2086(5) 0.0355(16) Uani 1 1 d .
H43A H 0.0551 -0.2734 -0.2579 0.043 Uiso 1 1 calc R
H43B H 0.1008 -0.3596 -0.2371 0.043 Uiso 1 1 calc R
C44 C 0.2208(5) -0.2404(4) -0.2068(5) 0.0295(15) Uani 1 1 d .
H44A H 0.2770 -0.2606 -0.1677 0.035 Uiso 1 1 calc R
H44B H 0.2198 -0.2726 -0.2813 0.035 Uiso 1 1 calc R
O1 O 0.2474(3) -0.1278(3) -0.1564(3) 0.0316(10) Uani 1 1 d .
C45 C 0.1842(6) -0.0905(5) -0.2172(6) 0.0385(17) Uani 1 1 d .
H45A H 0.1075 -0.1108 -0.2274 0.046 Uiso 1 1 calc R
H45B H 0.1910 -0.1215 -0.2887 0.046 Uiso 1 1 calc R
C46 C 0.2244(6) 0.0269(5) -0.1563(6) 0.0410(18) Uani 1 1 d .
H46A H 0.3007 0.0468 -0.1475 0.049 Uiso 1 1 calc R
H46B H 0.1823 0.0557 -0.1962 0.049 Uiso 1 1 calc R
O2 O 0.2142(4) 0.0683(3) -0.0556(3) 0.0330(11) Uani 1 1 d .
C47 C 0.2642(5) 0.1781(5) 0.0136(6) 0.0351(16) Uani 1 1 d .
H47A H 0.2293 0.2096 0.0673 0.042 Uiso 1 1 calc R
H47B H 0.2546 0.2126 -0.0288 0.042 Uiso 1 1 calc R
C48 C 0.3806(6) 0.1972(5) 0.0694(6) 0.0400(17) Uani 1 1 d .
H48A H 0.4150 0.1656 0.0153 0.048 Uiso 1 1 calc R
H48B H 0.4138 0.2740 0.1136 0.048 Uiso 1 1 calc R
C49 C 0.1115(5) -0.2973(5) -0.0548(6) 0.0361(16) Uani 1 1 d .
H49A H 0.0607 -0.3676 -0.1069 0.043 Uiso 1 1 calc R
H49B H 0.0907 -0.2648 0.0095 0.043 Uiso 1 1 calc R
C50 C 0.2231(5) -0.3104(5) -0.0234(6) 0.0366(17) Uani 1 1 d .
H50A H 0.2267 -0.3531 0.0104 0.044 Uiso 1 1 calc R
H50B H 0.2433 -0.3468 -0.0876 0.044 Uiso 1 1 calc R
O3 O 0.2951(3) -0.2081(3) 0.0507(4) 0.0335(11) Uani 1 1 d .
C51 C 0.4028(5) -0.2127(5) 0.0853(6) 0.0361(16) Uani 1 1 d .
H51A H 0.4290 -0.2401 0.0244 0.043 Uiso 1 1 calc R
H51B H 0.4076 -0.2605 0.1134 0.043 Uiso 1 1 calc R
C52 C 0.4699(5) -0.1041(5) 0.1715(6) 0.0377(17) Uani 1 1 d .
H52A H 0.4418 -0.0755 0.2310 0.045 Uiso 1 1 calc R
H52B H 0.5450 -0.1057 0.2002 0.045 Uiso 1 1 calc R
O4 O 0.4658(3) -0.0386(3) 0.1260(3) 0.0313(10) Uani 1 1 d .
C53 C 0.5254(5) 0.0669(5) 0.2068(5) 0.0352(16) Uani 1 1 d .
H53A H 0.6027 0.0697 0.2326 0.042 Uiso 1 1 calc R
H53B H 0.5005 0.0918 0.2684 0.042 Uiso 1 1 calc R
C54 C 0.5101(5) 0.1371(5) 0.1612(6) 0.0368(16) Uani 1 1 d .
H54A H 0.5624 0.2066 0.2126 0.044 Uiso 1 1 calc R
H54B H 0.5256 0.1059 0.0938 0.044 Uiso 1 1 calc R
C55 C 0.0086(5) -0.1885(5) -0.1032(6) 0.0382(17) Uani 1 1 d .
H55A H -0.0572 -0.2469 -0.1518 0.046 Uiso 1 1 calc R
H55B H 0.0118 -0.1416 -0.1320 0.046 Uiso 1 1 calc R
C56 C 0.0012(5) -0.1270(6) 0.0071(6) 0.0431(18) Uani 1 1 d .
H56A H -0.0498 -0.0829 0.0072 0.052 Uiso 1 1 calc R
H56B H -0.0249 -0.1760 0.0275 0.052 Uiso 1 1 calc R
O5 O 0.1049(4) -0.0626(3) 0.0810(4) 0.0382(11) Uani 1 1 d .
C57 C 0.1135(6) -0.0149(5) 0.1904(5) 0.0393(17) Uani 1 1 d .
H57A H 0.0689 -0.0637 0.2000 0.047 Uiso 1 1 calc R
H57B H 0.0885 0.0503 0.2131 0.047 Uiso 1 1 calc R
C58 C 0.2297(6) 0.0102(5) 0.2561(6) 0.0390(17) Uani 1 1 d .
H58A H 0.2403 0.0559 0.3329 0.047 Uiso 1 1 calc R
H58B H 0.2483 -0.0560 0.2455 0.047 Uiso 1 1 calc R
O6 O 0.3013(4) 0.0621(3) 0.2291(4) 0.0344(11) Uani 1 1 d .
C59 C 0.2863(6) 0.1620(5) 0.2466(6) 0.0401(17) Uani 1 1 d .
H59A H 0.2810 0.2047 0.3181 0.048 Uiso 1 1 calc R
H59B H 0.2191 0.1520 0.1916 0.048 Uiso 1 1 calc R
C60 C 0.3804(5) 0.2167(5) 0.2397(6) 0.0372(17) Uani 1 1 d .
H60A H 0.3677 0.2830 0.2449 0.045 Uiso 1 1 calc R
H60B H 0.4451 0.2353 0.3016 0.045 Uiso 1 1 calc R
N2 N 0.4012(4) 0.1524(4) 0.1391(4) 0.0332(13) Uani 1 1 d .

loop_
_atom_site_aniso_label
_atom_site_aniso_U_11
_atom_site_aniso_U_22
_atom_site_aniso_U_33
_atom_site_aniso_U_23
_atom_site_aniso_U_13
_atom_site_aniso_U_12
Ta1 0.02865(16) 0.01766(13) 0.02081(14) 0.01035(11) 0.00457(10) 0.00259(10)
C1 0.028(3) 0.021(3) 0.033(4) 0.019(3) 0.009(3) 0.002(3)
C2 0.045(4) 0.010(3) 0.025(3) 0.009(3) 0.010(3) 0.005(3)
C3 0.041(4) 0.019(3) 0.033(4) 0.019(3) 0.018(3) 0.016(3)
C4 0.021(3) 0.031(3) 0.040(4) 0.024(3) 0.006(3) 0.010(3)
C5 0.066(5) 0.026(4) 0.032(4) 0.016(3) 0.009(4) 0.018(3)
C6 0.098(7) 0.030(4) 0.032(4) 0.019(4) 0.019(5) 0.027(4)
C7 0.102(7) 0.026(4) 0.039(4) 0.024(3) 0.040(5) 0.028(4)
C8 0.063(5) 0.021(3) 0.038(4) 0.016(3) 0.025(4) 0.012(3)
C9 0.030(4) 0.016(3) 0.027(3) 0.009(3) 0.006(3) 0.004(3)
C10 0.037(4) 0.018(3) 0.032(4) 0.012(3) 0.004(3) 0.008(3)
C11 0.031(4) 0.015(3) 0.023(3) 0.010(3) 0.009(3) 0.005(2)
C12 0.035(4) 0.020(3) 0.027(3) 0.014(3) 0.005(3) 0.009(3)
C13 0.049(4) 0.015(3) 0.024(3) 0.011(3) 0.005(3) 0.011(3)
C14 0.048(4) 0.011(3) 0.031(4) 0.012(3) 0.014(3) 0.010(3)
C15 0.031(4) 0.025(3) 0.022(3) 0.014(3) 0.006(3) 0.008(3)
C16 0.052(5) 0.034(4) 0.022(3) 0.022(3) 0.016(3) 0.022(3)
C17 0.043(4) 0.017(3) 0.029(4) 0.014(3) 0.015(3) 0.004(3)
C18 0.027(3) 0.028(3) 0.022(3) 0.013(3) 0.007(3) 0.003(3)
C19 0.069(5) 0.042(4) 0.043(4) 0.035(4) 0.033(4) 0.029(4)
C20 0.088(7) 0.046(5) 0.042(5) 0.033(4) 0.041(5) 0.042(5)
C21 0.095(7) 0.027(4) 0.024(4) 0.013(3) 0.013(4) 0.020(4)
C22 0.063(5) 0.028(4) 0.023(4) 0.014(3) 0.006(3) 0.008(3)
C23 0.033(4) 0.030(3) 0.025(3) 0.016(3) 0.005(3) 0.011(3)
C24 0.036(4) 0.033(4) 0.032(4) 0.022(3) 0.017(3) 0.010(3)
C25 0.035(4) 0.024(3) 0.028(3) 0.019(3) 0.011(3) 0.013(3)
C26 0.043(4) 0.026(3) 0.028(4) 0.021(3) 0.012(3) 0.012(3)
C27 0.050(4) 0.031(4) 0.036(4) 0.028(3) 0.023(3) 0.019(3)
C28 0.048(4) 0.028(3) 0.023(3) 0.018(3) 0.010(3) 0.011(3)
C29 0.040(4) 0.028(3) 0.029(4) 0.014(3) 0.014(3) 0.007(3)
C30 0.054(5) 0.016(3) 0.020(3) 0.009(3) 0.016(3) 0.006(3)
C31 0.050(5) 0.021(3) 0.016(3) 0.006(3) 0.010(3) 0.011(3)
C32 0.038(4) 0.021(3) 0.020(3) 0.005(3) -0.002(3) -0.007(3)
C33 0.134(9) 0.018(4) 0.023(4) 0.001(3) 0.017(5) -0.002(4)
C34 0.170(12) 0.018(4) 0.035(5) 0.008(4) 0.030(7) 0.007(6)
C35 0.186(13) 0.032(5) 0.058(6) 0.027(5) 0.073(8) 0.050(7)
C36 0.106(7) 0.043(5) 0.048(5) 0.027(4) 0.051(5) 0.045(5)
C37 0.058(5) 0.029(4) 0.034(4) 0.019(3) 0.026(4) 0.018(3)
C38 0.060(5) 0.025(4) 0.016(3) 0.003(3) 0.001(3) -0.007(3)
C39 0.055(5) 0.020(3) 0.024(3) 0.011(3) 0.018(3) 0.009(3)
C40 0.048(4) 0.021(3) 0.020(3) 0.009(3) 0.010(3) 0.003(3)
C41 0.101(7) 0.013(3) 0.020(4) 0.003(3) 0.023(4) 0.009(4)
C42 0.080(6) 0.029(4) 0.032(4) 0.016(3) 0.029(4) 0.023(4)
Na1 0.0328(14) 0.0256(13) 0.0268(13) 0.0121(11) 0.0075(11) 0.0051(11)
N1 0.032(3) 0.026(3) 0.036(3) 0.019(3) 0.008(3) 0.003(2)
C43 0.033(4) 0.027(3) 0.038(4) 0.015(3) 0.006(3) 0.004(3)
C44 0.042(4) 0.019(3) 0.021(3) 0.008(3) 0.010(3) 0.006(3)
O1 0.037(3) 0.024(2) 0.030(3) 0.015(2) 0.006(2) 0.0036(19)
C45 0.040(4) 0.042(4) 0.034(4) 0.024(4) 0.007(3) 0.011(3)
C46 0.055(5) 0.028(4) 0.043(4) 0.022(3) 0.016(4) 0.011(3)
O2 0.045(3) 0.024(2) 0.031(3) 0.013(2) 0.015(2) 0.012(2)
C47 0.042(4) 0.020(3) 0.043(4) 0.018(3) 0.012(3) 0.007(3)
C48 0.044(4) 0.025(3) 0.049(5) 0.020(3) 0.014(4) 0.001(3)
C49 0.038(4) 0.029(4) 0.040(4) 0.020(3) 0.012(3) 0.004(3)
C50 0.049(5) 0.021(3) 0.036(4) 0.015(3) 0.012(3) 0.005(3)
O3 0.032(3) 0.027(2) 0.040(3) 0.019(2) 0.008(2) 0.0083(19)
C51 0.032(4) 0.038(4) 0.044(4) 0.028(4) 0.008(3) 0.014(3)
C52 0.029(4) 0.046(4) 0.042(4) 0.029(4) 0.006(3) 0.014(3)
O4 0.034(3) 0.027(2) 0.027(2) 0.012(2) 0.007(2) 0.0050(19)
C53 0.028(4) 0.032(4) 0.030(4) 0.009(3) 0.002(3) 0.009(3)
C54 0.028(4) 0.030(4) 0.044(4) 0.016(3) 0.008(3) 0.004(3)
C55 0.025(4) 0.029(4) 0.046(4) 0.015(3) 0.002(3) 0.002(3)
C56 0.030(4) 0.038(4) 0.054(5) 0.023(4) 0.011(4) 0.004(3)
O5 0.036(3) 0.036(3) 0.034(3) 0.013(2) 0.013(2) 0.001(2)
C57 0.043(4) 0.039(4) 0.040(4) 0.020(3) 0.021(4) 0.010(3)
C58 0.046(5) 0.038(4) 0.040(4) 0.021(3) 0.021(4) 0.013(3)
O6 0.039(3) 0.031(2) 0.034(3) 0.018(2) 0.014(2) 0.012(2)
C59 0.048(5) 0.032(4) 0.044(4) 0.020(3) 0.021(4) 0.015(3)
C60 0.037(4) 0.022(3) 0.039(4) 0.012(3) 0.004(3) 0.005(3)
N2 0.031(3) 0.030(3) 0.039(3) 0.019(3) 0.010(3) 0.008(2)

loop_
_atom_type_symbol
_atom_type_description
_atom_type_scat_dispersion_real
_atom_type_scat_dispersion_imag
_atom_type_scat_source
C C 0.0033 0.0016 'International Tables Vol C Tables 4.2.6.8 and 6.1.1.4'
H H 0.0000 0.0000 'International Tables Vol C Tables 4.2.6.8 and 6.1.1.4'
N N 0.0061 0.0033 'International Tables Vol C Tables 4.2.6.8 and 6.1.1.4'
O O 0.0106 0.0060 'International Tables Vol C Tables 4.2.6.8 and 6.1.1.4'
Na Na 0.0362 0.0249 'International Tables Vol C Tables 4.2.6.8 and 6.1.1.4'
Ta Ta -0.7052 6.5227 'International Tables Vol C Tables 4.2.6.8 and 6.1.1.4'

loop_
_geom_angle_atom_site_label_1
_geom_angle_atom_site_label_2
_geom_angle_atom_site_label_3
_geom_angle
C1 Ta1 C15 90.5(2)
C1 Ta1 C32 131.3(2)
C15 Ta1 C32 131.1(2)
C1 Ta1 C29 90.9(2)
C15 Ta1 C29 89.6(2)
C32 Ta1 C29 69.0(2)
C1 Ta1 C4 68.6(2)
C15 Ta1 C4 132.9(2)
C32 Ta1 C4 91.0(2)
C29 Ta1 C4 130.5(2)
C1 Ta1 C18 130.6(2)
C15 Ta1 C18 69.5(2)
C32 Ta1 C18 92.1(2)
C29 Ta1 C18 131.6(2)
C4 Ta1 C18 92.2(2)
C1 Ta1 C17 150.4(2)
C15 Ta1 C17 61.0(2)
C32 Ta1 C17 77.7(2)
C29 Ta1 C17 96.5(2)
C4 Ta1 C17 123.8(2)
C18 Ta1 C17 35.1(2)
C1 Ta1 C30 77.2(2)
C15 Ta1 C30 121.6(2)
C32 Ta1 C30 60.6(2)
C29 Ta1 C30 35.2(2)
C4 Ta1 C30 95.3(2)
C18 Ta1 C30 151.8(2)
C17 Ta1 C30 123.2(2)
C1 Ta1 C31 95.8(2)
C15 Ta1 C31 149.7(2)
C32 Ta1 C31 35.5(2)
C29 Ta1 C31 60.7(2)
C4 Ta1 C31 76.5(2)
C18 Ta1 C31 124.4(2)
C17 Ta1 C31 112.8(2)
C30 Ta1 C31 33.4(2)
C1 Ta1 C16 123.2(2)
C15 Ta1 C16 35.3(2)
C32 Ta1 C16 96.0(2)
C29 Ta1 C16 77.3(2)
C4 Ta1 C16 151.7(2)
C18 Ta1 C16 60.3(2)
C17 Ta1 C16 33.4(2)
C30 Ta1 C16 112.0(2)
C31 Ta1 C16 122.9(2)
C1 Ta1 C2 35.6(2)
C15 Ta1 C2 78.0(2)
C32 Ta1 C2 150.5(2)
C29 Ta1 C2 123.5(2)
C4 Ta1 C2 60.2(2)
C18 Ta1 C2 95.1(2)
C17 Ta1 C2 122.3(2)
C30 Ta1 C2 112.3(2)
C31 Ta1 C2 122.4(2)
C16 Ta1 C2 112.4(2)
C1 Ta1 C3 60.9(2)
C15 Ta1 C3 97.9(2)
C32 Ta1 C3 122.5(2)
C29 Ta1 C3 150.7(2)
C4 Ta1 C3 35.0(2)
C18 Ta1 C3 77.1(2)
C17 Ta1 C3 111.9(2)
C30 Ta1 C3 122.4(2)
C31 Ta1 C3 111.1(2)
C16 Ta1 C3 123.5(2)
C2 Ta1 C3 33.5(2)
C2 C1 C11 114.5(5)
C2 C1 Ta1 74.3(3)
C11 C1 Ta1 107.3(4)
C2 C1 H1A 117.6
C11 C1 H1A 117.6
Ta1 C1 H1A 117.6
C3 C2 C1 116.0(6)
C3 C2 Ta1 73.4(3)
C1 C2 Ta1 70.0(3)
C3 C2 H2A 121.9
C1 C2 H2A 121.9
Ta1 C2 H2A 121.9
C2 C3 C4 116.3(6)
C2 C3 Ta1 73.1(3)
C4 C3 Ta1 71.5(3)
C2 C3 H3A 121.8
C4 C3 H3A 121.8
Ta1 C3 H3A 121.8
C3 C4 C12 115.6(5)
C3 C4 Ta1 73.5(3)
C12 C4 Ta1 106.2(4)
C3 C4 H4A 117.7
C12 C4 H4A 117.7
Ta1 C4 H4A 117.7
C6 C5 C13 121.6(7)
C6 C5 H5A 119.2
C13 C5 H5A 119.2
C5 C6 C7 120.8(7)
C5 C6 H6A 119.6
C7 C6 H6A 119.6
C8 C7 C6 119.2(7)
C8 C7 H7A 120.4
C6 C7 H7A 120.4
C7 C8 C14 121.9(7)
C7 C8 H8A 119.1
C14 C8 H8A 119.1
C11 C9 C14 122.0(6)
C11 C9 H9A 119.0
C14 C9 H9A 119.0
C12 C10 C13 122.0(6)
C12 C10 H10A 119.0
C13 C10 H10A 119.0
C9 C11 C12 119.5(6)
C9 C11 C1 125.4(6)
C12 C11 C1 114.9(5)
C10 C12 C11 119.7(6)
C10 C12 C4 125.8(6)
C11 C12 C4 114.4(5)
C10 C13 C5 123.4(7)
C10 C13 C14 119.0(6)
C5 C13 C14 117.6(6)
C8 C14 C9 123.1(6)
C8 C14 C13 119.0(6)
C9 C14 C13 117.9(6)
C16 C15 C25 113.9(5)
C16 C15 Ta1 74.3(3)
C25 C15 Ta1 105.5(4)
C16 C15 H15A 118.3
C25 C15 H15A 118.3
Ta1 C15 H15A 118.3
C17 C16 C15 117.4(6)
C17 C16 Ta1 72.7(3)
C15 C16 Ta1 70.4(3)
C17 C16 H16A 121.1
C15 C16 H16A 121.1
Ta1 C16 H16A 121.1
C16 C17 C18 117.2(5)
C16 C17 Ta1 74.0(3)
C18 C17 Ta1 72.2(3)
C16 C17 H17A 121.4
C18 C17 H17A 121.4
Ta1 C17 H17A 121.4
C17 C18 C26 115.1(6)
C17 C18 Ta1 72.7(3)
C26 C18 Ta1 104.9(4)
C17 C18 H18A 118.3
C26 C18 H18A 118.3
Ta1 C18 H18A 118.3
C20 C19 C27 121.0(8)
C20 C19 H19A 119.5
C27 C19 H19A 119.5
C21 C20 C19 119.6(7)
C21 C20 H20A 120.2
C19 C20 H20A 120.2
C20 C21 C22 122.7(7)
C20 C21 H21A 118.6
C22 C21 H21A 118.6
C21 C22 C28 118.8(7)
C21 C22 H22A 120.6
C28 C22 H22A 120.6
C25 C23 C28 122.4(6)
C25 C23 H23A 118.8
C28 C23 H23A 118.8
C26 C24 C27 121.6(6)
C26 C24 H24A 119.2
C27 C24 H24A 119.2
C23 C25 C26 119.5(6)
C23 C25 C15 125.8(6)
C26 C25 C15 114.7(5)
C24 C26 C25 119.3(6)
C24 C26 C18 125.2(6)
C25 C26 C18 115.4(5)
C19 C27 C24 122.3(7)
C19 C27 C28 118.7(7)
C24 C27 C28 119.0(6)
C23 C28 C22 122.6(7)
C23 C28 C27 118.2(6)
C22 C28 C27 119.2(6)
C30 C29 C39 114.0(6)
C30 C29 Ta1 73.4(4)
C39 C29 Ta1 106.1(4)
C30 C29 H29A 118.2
C39 C29 H29A 118.2
Ta1 C29 H29A 118.2
C31 C30 C29 117.4(6)
C31 C30 Ta1 73.5(4)
C29 C30 Ta1 71.4(4)
C31 C30 H30A 121.2
C29 C30 H30A 121.2
Ta1 C30 H30A 121.2
C30 C31 C32 116.0(6)
C30 C31 Ta1 73.1(4)
C32 C31 Ta1 70.8(3)
C30 C31 H31A 121.9
C32 C31 H31A 121.9
Ta1 C31 H31A 121.9
C31 C32 C40 114.1(6)
C31 C32 Ta1 73.6(3)
C40 C32 Ta1 107.0(4)
C31 C32 H32A 117.9
C40 C32 H32A 117.9
Ta1 C32 H32A 117.9
C34 C33 C41 119.4(10)
C34 C33 H33A 120.3
C41 C33 H33A 120.3
C35 C34 C33 121.0(9)
C35 C34 H34A 119.5
C33 C34 H34A 119.5
C36 C35 C34 120.9(10)
C36 C35 H35A 119.5
C34 C35 H35A 119.5
C35 C36 C42 120.7(10)
C35 C36 H36A 119.7
C42 C36 H36A 119.7
C39 C37 C42 121.4(7)
C39 C37 H37A 119.3
C42 C37 H37A 119.3
C40 C38 C41 121.1(7)
C40 C38 H38A 119.4
C41 C38 H38A 119.4
C37 C39 C40 121.1(6)
C37 C39 C29 124.6(6)
C40 C39 C29 114.4(6)
C38 C40 C39 118.7(6)
C38 C40 C32 125.5(7)
C39 C40 C32 115.7(5)
C42 C41 C33 119.2(8)
C42 C41 C38 119.5(6)
C33 C41 C38 121.3(9)
C36 C42 C41 118.8(7)
C36 C42 C37 123.1(8)
C41 C42 C37 118.1(7)
O6 Na1 O1 168.01(17)
O6 Na1 O5 66.25(16)
O1 Na1 O5 118.11(17)
O6 Na1 O3 92.56(17)
O1 Na1 O3 98.68(16)
O5 Na1 O3 87.77(17)
O6 Na1 O4 76.52(15)
O1 Na1 O4 104.15(16)
O5 Na1 O4 133.42(18)
O3 Na1 O4 66.36(15)
O6 Na1 O2 106.79(16)
O1 Na1 O2 62.43(14)
O5 Na1 O2 95.75(17)
O3 Na1 O2 160.12(17)
O4 Na1 O2 121.89(16)
O6 Na1 N1 122.99(18)
O1 Na1 N1 66.41(15)
O5 Na1 N1 61.72(16)
O3 Na1 N1 64.45(16)
O4 Na1 N1 127.24(17)
O2 Na1 N1 100.07(16)
O6 Na1 N2 64.08(16)
O1 Na1 N2 104.81(17)
O5 Na1 N2 115.23(17)
O3 Na1 N2 132.21(18)
O4 Na1 N2 67.79(16)
O2 Na1 N2 63.32(15)
N1 Na1 N2 163.24(18)
C55 N1 C43 111.6(5)
C55 N1 C49 114.7(5)
C43 N1 C49 112.9(5)
C55 N1 Na1 101.7(4)
C43 N1 Na1 108.6(4)
C49 N1 Na1 106.5(4)
N1 C43 C44 113.1(5)
N1 C43 H43A 109.0
C44 C43 H43A 109.0
N1 C43 H43B 109.0
C44 C43 H43B 109.0
H43A C43 H43B 107.8
O1 C44 C43 111.9(5)
O1 C44 H44A 109.2
C43 C44 H44A 109.2
O1 C44 H44B 109.2
C43 C44 H44B 109.2
H44A C44 H44B 107.9
C45 O1 C44 114.3(5)
C45 O1 Na1 119.7(4)
C44 O1 Na1 107.9(3)
O1 C45 C46 107.6(6)
O1 C45 H45A 110.2
C46 C45 H45A 110.2
O1 C45 H45B 110.2
C46 C45 H45B 110.2
H45A C45 H45B 108.5
O2 C46 C45 108.8(6)
O2 C46 H46A 109.9
C45 C46 H46A 109.9
O2 C46 H46B 109.9
C45 C46 H46B 109.9
H46A C46 H46B 108.3
C46 O2 C47 112.7(5)
C46 O2 Na1 112.5(4)
C47 O2 Na1 114.3(4)
O2 C47 C48 110.9(5)
O2 C47 H47A 109.4
C48 C47 H47A 109.4
O2 C47 H47B 109.4
C48 C47 H47B 109.4
H47A C47 H47B 108.0
N2 C48 C47 112.6(5)
N2 C48 H48A 109.1
C47 C48 H48A 109.1
N2 C48 H48B 109.1
C47 C48 H48B 109.1
H48A C48 H48B 107.8
N1 C49 C50 112.4(5)
N1 C49 H49A 109.1
C50 C49 H49A 109.1
N1 C49 H49B 109.1
C50 C49 H49B 109.1
H49A C49 H49B 107.9
O3 C50 C49 108.2(5)
O3 C50 H50A 110.1
C49 C50 H50A 110.1
O3 C50 H50B 110.1
C49 C50 H50B 110.1
H50A C50 H50B 108.4
C51 O3 C50 112.2(5)
C51 O3 Na1 115.7(4)
C50 O3 Na1 122.3(4)
O3 C51 C52 108.4(5)
O3 C51 H51A 110.0
C52 C51 H51A 110.0
O3 C51 H51B 110.0
C52 C51 H51B 110.0
H51A C51 H51B 108.4
O4 C52 C51 108.3(5)
O4 C52 H52A 110.0
C51 C52 H52A 110.0
O4 C52 H52B 110.0
C51 C52 H52B 110.0
H52A C52 H52B 108.4
C53 O4 C52 110.1(5)
C53 O4 Na1 112.2(4)
C52 O4 Na1 109.4(4)
O4 C53 C54 109.6(5)
O4 C53 H53A 109.8
C54 C53 H53A 109.8
O4 C53 H53B 109.8
C54 C53 H53B 109.8
H53A C53 H53B 108.2
N2 C54 C53 113.1(5)
N2 C54 H54A 109.0
C53 C54 H54A 109.0
N2 C54 H54B 109.0
C53 C54 H54B 109.0
H54A C54 H54B 107.8
N1 C55 C56 112.8(6)
N1 C55 H55A 109.0
C56 C55 H55A 109.0
N1 C55 H55B 109.0
C56 C55 H55B 109.0
H55A C55 H55B 107.8
O5 C56 C55 108.2(6)
O5 C56 H56A 110.1
C55 C56 H56A 110.1
O5 C56 H56B 110.1
C55 C56 H56B 110.1
H56A C56 H56B 108.4
C56 O5 C57 113.9(5)
C56 O5 Na1 125.5(4)
C57 O5 Na1 119.9(4)
O5 C57 C58 107.5(5)
O5 C57 H57A 110.2
C58 C57 H57A 110.2
O5 C57 H57B 110.2
C58 C57 H57B 110.2
H57A C57 H57B 108.5
O6 C58 C57 113.1(6)
O6 C58 H58A 109.0
C57 C58 H58A 109.0
O6 C58 H58B 109.0
C57 C58 H58B 109.0
H58A C58 H58B 107.8
C59 O6 C58 114.4(5)
C59 O6 Na1 106.5(4)
C58 O6 Na1 108.5(4)
O6 C59 C60 108.2(5)
O6 C59 H59A 110.1
C60 C59 H59A 110.1
O6 C59 H59B 110.1
C60 C59 H59B 110.1
H59A C59 H59B 108.4
N2 C60 C59 113.4(5)
N2 C60 H60A 108.9
C59 C60 H60A 108.9
N2 C60 H60B 108.9
C59 C60 H60B 108.9
H60A C60 H60B 107.7
C54 N2 C48 111.3(5)
C54 N2 C60 111.6(5)
C48 N2 C60 112.0(5)
C54 N2 Na1 103.4(4)
C48 N2 Na1 111.2(4)
C60 N2 Na1 107.1(4)

loop_
_geom_bond_atom_site_label_1
_geom_bond_atom_site_label_2
_geom_bond_distance
Ta1 C1 2.343(6)
Ta1 C15 2.351(6)
Ta1 C32 2.356(6)
Ta1 C29 2.362(7)
Ta1 C4 2.378(6)
Ta1 C18 2.382(6)
Ta1 C17 2.387(6)
Ta1 C30 2.389(6)
Ta1 C31 2.393(6)
Ta1 C16 2.403(6)
Ta1 C2 2.401(6)
Ta1 C3 2.404(6)
C1 C2 1.452(9)
C1 C11 1.462(8)
C1 H1A 1.0000
C2 C3 1.385(9)
C2 H2A 1.0000
C3 C4 1.437(9)
C3 H3A 1.0000
C4 C12 1.470(9)
C4 H4A 1.0000
C5 C6 1.365(11)
C5 C13 1.421(9)
C5 H5A 0.9500
C6 C7 1.410(12)
C6 H6A 0.9500
C7 C8 1.380(10)
C7 H7A 0.9500
C8 C14 1.401(9)
C8 H8A 0.9500
C9 C11 1.377(8)
C9 C14 1.421(9)
C9 H9A 0.9500
C10 C12 1.369(9)
C10 C13 1.411(9)
C10 H10A 0.9500
C11 C12 1.438(9)
C13 C14 1.443(9)
C15 C16 1.442(9)
C15 C25 1.489(8)
C15 H15A 1.0000
C16 C17 1.375(9)
C16 H16A 1.0000
C17 C18 1.439(9)
C17 H17A 1.0000
C18 C26 1.475(8)
C18 H18A 1.0000
C19 C20 1.377(11)
C19 C27 1.419(9)
C19 H19A 0.9500
C20 C21 1.369(11)
C20 H20A 0.9500
C21 C22 1.386(11)
C21 H21A 0.9500
C22 C28 1.421(9)
C22 H22A 0.9500
C23 C25 1.364(8)
C23 C28 1.422(9)
C23 H23A 0.9500
C24 C26 1.379(9)
C24 C27 1.422(9)
C24 H24A 0.9500
C25 C26 1.441(9)
C27 C28 1.426(9)
C29 C30 1.438(9)
C29 C39 1.501(8)
C29 H29A 1.0000
C30 C31 1.374(9)
C30 H30A 1.0000
C31 C32 1.450(9)
C31 H31A 1.0000
C32 C40 1.474(9)
C32 H32A 1.0000
C33 C34 1.376(14)
C33 C41 1.426(10)
C33 H33A 0.9500
C34 C35 1.376(15)
C34 H34A 0.9500
C35 C36 1.369(12)
C35 H35A 0.9500
C36 C42 1.406(10)
C36 H36A 0.9500
C37 C39 1.368(9)
C37 C42 1.427(9)
C37 H37A 0.9500
C38 C40 1.390(9)
C38 C41 1.428(10)
C38 H38A 0.9500
C39 C40 1.416(10)
C41 C42 1.415(11)
Na1 O6 2.477(5)
Na1 O1 2.481(5)
Na1 O5 2.493(5)
Na1 O3 2.518(5)
Na1 O4 2.561(5)
Na1 O2 2.764(5)
Na1 N1 2.776(6)
Na1 N2 2.790(6)
N1 C55 1.460(8)
N1 C43 1.465(8)
N1 C49 1.468(8)
C43 C44 1.520(9)
C43 H43A 0.9900
C43 H43B 0.9900
C44 O1 1.436(7)
C44 H44A 0.9900
C44 H44B 0.9900
O1 C45 1.426(8)
C45 C46 1.497(9)
C45 H45A 0.9900
C45 H45B 0.9900
C46 O2 1.400(8)
C46 H46A 0.9900
C46 H46B 0.9900
O2 C47 1.424(7)
C47 C48 1.484(9)
C47 H47A 0.9900
C47 H47B 0.9900
C48 N2 1.481(8)
C48 H48A 0.9900
C48 H48B 0.9900
C49 C50 1.501(9)
C49 H49A 0.9900
C49 H49B 0.9900
C50 O3 1.430(7)
C50 H50A 0.9900
C50 H50B 0.9900
O3 C51 1.414(7)
C51 C52 1.495(9)
C51 H51A 0.9900
C51 H51B 0.9900
C52 O4 1.438(8)
C52 H52A 0.9900
C52 H52B 0.9900
O4 C53 1.425(7)
C53 C54 1.509(9)
C53 H53A 0.9900
C53 H53B 0.9900
C54 N2 1.468(8)
C54 H54A 0.9900
C54 H54B 0.9900
C55 C56 1.514(10)
C55 H55A 0.9900
C55 H55B 0.9900
C56 O5 1.415(8)
C56 H56A 0.9900
C56 H56B 0.9900
O5 C57 1.424(8)
C57 C58 1.501(10)
C57 H57A 0.9900
C57 H57B 0.9900
C58 O6 1.437(8)
C58 H58A 0.9900
C58 H58B 0.9900
O6 C59 1.429(8)
C59 C60 1.492(9)
C59 H59A 0.9900
C59 H59B 0.9900
C60 N2 1.485(9)
C60 H60A 0.9900
C60 H60B 0.9900

loop_
_geom_torsion_atom_site_label_1
_geom_torsion_atom_site_label_2
_geom_torsion_atom_site_label_3
_geom_torsion_atom_site_label_4
_geom_torsion
C15 Ta1 C1 C2 -68.2(4)
C32 Ta1 C1 C2 139.7(4)
C29 Ta1 C1 C2 -157.9(4)
C4 Ta1 C1 C2 68.4(4)
C18 Ta1 C1 C2 -5.2(5)
C17 Ta1 C1 C2 -53.0(6)
C30 Ta1 C1 C2 169.4(4)
C31 Ta1 C1 C2 141.5(4)
C16 Ta1 C1 C2 -82.5(4)
C3 Ta1 C1 C2 30.5(3)
C15 Ta1 C1 C11 -179.5(4)
C32 Ta1 C1 C11 28.4(6)
C29 Ta1 C1 C11 90.8(4)
C4 Ta1 C1 C11 -42.9(4)
C18 Ta1 C1 C11 -116.5(4)
C17 Ta1 C1 C11 -164.3(4)
C30 Ta1 C1 C11 58.1(4)
C31 Ta1 C1 C11 30.2(4)
C16 Ta1 C1 C11 166.2(4)
C2 Ta1 C1 C11 -111.3(6)
C3 Ta1 C1 C11 -80.8(4)
C11 C1 C2 C3 43.3(7)
Ta1 C1 C2 C3 -58.9(4)
C11 C1 C2 Ta1 102.2(5)
C1 Ta1 C2 C3 126.6(5)
C15 Ta1 C2 C3 -125.1(4)
C32 Ta1 C2 C3 46.0(6)
C29 Ta1 C2 C3 153.5(4)
C4 Ta1 C2 C3 32.2(3)
C18 Ta1 C2 C3 -57.4(4)
C17 Ta1 C2 C3 -81.2(4)
C30 Ta1 C2 C3 115.4(4)
C31 Ta1 C2 C3 79.3(4)
C16 Ta1 C2 C3 -117.3(4)
C15 Ta1 C2 C1 108.3(4)
C32 Ta1 C2 C1 -80.6(6)
C29 Ta1 C2 C1 26.9(4)
C4 Ta1 C2 C1 -94.3(4)
C18 Ta1 C2 C1 176.0(4)
C17 Ta1 C2 C1 152.2(4)
C30 Ta1 C2 C1 -11.2(4)
C31 Ta1 C2 C1 -47.2(4)
C16 Ta1 C2 C1 116.2(4)
C3 Ta1 C2 C1 -126.6(5)
C1 C2 C3 C4 -1.5(7)
Ta1 C2 C3 C4 -58.7(4)
C1 C2 C3 Ta1 57.2(4)
C1 Ta1 C3 C2 -32.4(3)
C15 Ta1 C3 C2 53.8(4)
C32 Ta1 C3 C2 -155.2(4)
C29 Ta1 C3 C2 -49.6(6)
C4 Ta1 C3 C2 -126.1(5)
C18 Ta1 C3 C2 120.6(4)
C17 Ta1 C3 C2 115.7(4)
C30 Ta1 C3 C2 -81.7(4)
C31 Ta1 C3 C2 -117.2(4)
C16 Ta1 C3 C2 80.1(4)
C1 Ta1 C3 C4 93.8(4)
C15 Ta1 C3 C4 180.0(4)
C32 Ta1 C3 C4 -29.0(4)
C29 Ta1 C3 C4 76.5(6)
C18 Ta1 C3 C4 -113.3(4)
C17 Ta1 C3 C4 -118.1(4)
C30 Ta1 C3 C4 44.4(4)
C31 Ta1 C3 C4 9.0(4)
C16 Ta1 C3 C4 -153.7(4)
C2 Ta1 C3 C4 126.1(5)
C2 C3 C4 C12 -40.9(7)
Ta1 C3 C4 C12 -100.4(5)
C2 C3 C4 Ta1 59.5(4)
C1 Ta1 C4 C3 -69.5(4)
C15 Ta1 C4 C3 0.0(5)
C32 Ta1 C4 C3 155.8(4)
C29 Ta1 C4 C3 -141.3(4)
C18 Ta1 C4 C3 63.7(4)
C17 Ta1 C4 C3 80.0(4)
C30 Ta1 C4 C3 -143.6(4)
C31 Ta1 C4 C3 -171.4(4)
C16 Ta1 C4 C3 51.3(6)
C2 Ta1 C4 C3 -30.9(3)
C1 Ta1 C4 C12 43.0(4)
C15 Ta1 C4 C12 112.5(4)
C32 Ta1 C4 C12 -91.7(4)
C29 Ta1 C4 C12 -28.8(5)
C18 Ta1 C4 C12 176.2(4)
C17 Ta1 C4 C12 -167.5(4)
C30 Ta1 C4 C12 -31.1(4)
C31 Ta1 C4 C12 -58.9(4)
C16 Ta1 C4 C12 163.8(4)
C2 Ta1 C4 C12 81.6(4)
C3 Ta1 C4 C12 112.5(5)
C13 C5 C6 C7 0.3(10)
C5 C6 C7 C8 0.2(10)
C6 C7 C8 C14 0.2(10)
C14 C9 C11 C12 -1.1(8)
C14 C9 C11 C1 174.0(6)
C2 C1 C11 C9 142.6(6)
Ta1 C1 C11 C9 -137.1(5)
C2 C1 C11 C12 -42.2(7)
Ta1 C1 C11 C12 38.1(6)
C13 C10 C12 C11 0.3(9)
C13 C10 C12 C4 -175.2(6)
C9 C11 C12 C10 0.4(9)
C1 C11 C12 C10 -175.2(5)
C9 C11 C12 C4 176.3(5)
C1 C11 C12 C4 0.8(7)
C3 C4 C12 C10 -143.6(6)
Ta1 C4 C12 C10 137.3(6)
C3 C4 C12 C11 40.7(7)
Ta1 C4 C12 C11 -38.4(6)
C12 C10 C13 C5 179.6(6)
C12 C10 C13 C14 -0.3(9)
C6 C5 C13 C10 179.0(6)
C6 C5 C13 C14 -1.2(9)
C7 C8 C14 C9 -179.2(6)
C7 C8 C14 C13 -1.1(9)
C11 C9 C14 C8 179.2(6)
C11 C9 C14 C13 1.1(8)
C10 C13 C14 C8 -178.6(5)
C5 C13 C14 C8 1.5(8)
C10 C13 C14 C9 -0.4(8)
C5 C13 C14 C9 179.7(6)
C1 Ta1 C15 C16 -159.1(4)
C32 Ta1 C15 C16 -6.9(5)
C29 Ta1 C15 C16 -68.2(4)
C4 Ta1 C15 C16 140.2(4)
C18 Ta1 C15 C16 67.2(4)
C17 Ta1 C15 C16 29.5(3)
C30 Ta1 C15 C16 -83.8(4)
C31 Ta1 C15 C16 -56.5(6)
C2 Ta1 C15 C16 167.3(4)
C3 Ta1 C15 C16 140.2(4)
C1 Ta1 C15 C25 89.9(4)
C32 Ta1 C15 C25 -117.9(4)
C29 Ta1 C15 C25 -179.2(4)
C4 Ta1 C15 C25 29.2(5)
C18 Ta1 C15 C25 -43.8(4)
C17 Ta1 C15 C25 -81.6(4)
C30 Ta1 C15 C25 165.2(3)
C31 Ta1 C15 C25 -167.5(4)
C16 Ta1 C15 C25 -111.0(6)
C2 Ta1 C15 C25 56.3(4)
C3 Ta1 C15 C25 29.2(4)
C25 C15 C16 C17 43.0(7)
Ta1 C15 C16 C17 -57.3(5)
C25 C15 C16 Ta1 100.3(5)
C1 Ta1 C16 C17 153.7(3)
C15 Ta1 C16 C17 128.5(5)
C32 Ta1 C16 C17 -56.7(4)
C29 Ta1 C16 C17 -123.6(4)
C4 Ta1 C16 C17 46.6(6)
C18 Ta1 C16 C17 32.3(3)
C30 Ta1 C16 C17 -117.4(4)
C31 Ta1 C16 C17 -81.6(4)
C2 Ta1 C16 C17 115.1(4)
C3 Ta1 C16 C17 79.0(4)
C1 Ta1 C16 C15 25.3(5)
C32 Ta1 C16 C15 174.8(4)
C29 Ta1 C16 C15 107.9(4)
C4 Ta1 C16 C15 -81.9(6)
C18 Ta1 C16 C15 -96.2(4)
C17 Ta1 C16 C15 -128.5(5)
C30 Ta1 C16 C15 114.1(4)
C31 Ta1 C16 C15 149.9(4)
C2 Ta1 C16 C15 -13.4(4)
C3 Ta1 C16 C15 -49.4(5)
C15 C16 C17 C18 -3.5(8)
Ta1 C16 C17 C18 -59.7(5)
C15 C16 C17 Ta1 56.1(5)
C1 Ta1 C17 C16 -48.6(6)
C15 Ta1 C17 C16 -31.1(4)
C32 Ta1 C17 C16 121.7(4)
C29 Ta1 C17 C16 54.8(4)
C4 Ta1 C17 C16 -155.5(4)
C18 Ta1 C17 C16 -126.3(5)
C30 Ta1 C17 C16 79.6(4)
C31 Ta1 C17 C16 115.8(4)
C2 Ta1 C17 C16 -82.0(4)
C3 Ta1 C17 C16 -118.0(4)
C1 Ta1 C17 C18 77.7(6)
C15 Ta1 C17 C18 95.2(4)
C32 Ta1 C17 C18 -112.0(4)
C29 Ta1 C17 C18 -178.9(4)
C4 Ta1 C17 C18 -29.2(4)
C30 Ta1 C17 C18 -154.1(4)
C31 Ta1 C17 C18 -117.9(4)
C16 Ta1 C17 C18 126.3(5)
C2 Ta1 C17 C18 44.3(4)
C3 Ta1 C17 C18 8.3(4)
C16 C17 C18 C26 -38.1(8)
Ta1 C17 C18 C26 -98.6(5)
C16 C17 C18 Ta1 60.6(5)
C1 Ta1 C18 C17 -140.6(4)
C15 Ta1 C18 C17 -68.5(4)
C32 Ta1 C18 C17 65.0(4)
C29 Ta1 C18 C17 1.5(5)
C4 Ta1 C18 C17 156.0(4)
C30 Ta1 C18 C17 50.5(6)
C31 Ta1 C18 C17 80.9(4)
C16 Ta1 C18 C17 -30.7(4)
C2 Ta1 C18 C17 -143.6(4)
C3 Ta1 C18 C17 -172.1(4)
C1 Ta1 C18 C26 -28.4(5)
C15 Ta1 C18 C26 43.7(4)
C32 Ta1 C18 C26 177.2(4)
C29 Ta1 C18 C26 113.7(4)
C4 Ta1 C18 C26 -91.8(4)
C17 Ta1 C18 C26 112.2(6)
C30 Ta1 C18 C26 162.7(4)
C31 Ta1 C18 C26 -166.9(4)
C16 Ta1 C18 C26 81.5(4)
C2 Ta1 C18 C26 -31.5(4)
C3 Ta1 C18 C26 -60.0(4)
C27 C19 C20 C21 0.2(10)
C19 C20 C21 C22 1.0(11)
C20 C21 C22 C28 -1.9(10)
C28 C23 C25 C26 -0.2(9)
C28 C23 C25 C15 178.1(6)
C16 C15 C25 C23 141.6(6)
Ta1 C15 C25 C23 -139.0(5)
C16 C15 C25 C26 -40.0(7)
Ta1 C15 C25 C26 39.4(6)
C27 C24 C26 C25 -1.1(9)
C27 C24 C26 C18 -177.7(5)
C23 C25 C26 C24 1.3(9)
C15 C25 C26 C24 -177.1(5)
C23 C25 C26 C18 178.3(5)
C15 C25 C26 C18 -0.2(7)
C17 C18 C26 C24 -144.1(6)
Ta1 C18 C26 C24 138.4(5)
C17 C18 C26 C25 39.1(7)
Ta1 C18 C26 C25 -38.4(6)
C20 C19 C27 C24 178.0(6)
C20 C19 C27 C28 -0.4(9)
C26 C24 C27 C19 -178.7(6)
C26 C24 C27 C28 -0.2(9)
C25 C23 C28 C22 179.1(6)
C25 C23 C28 C27 -1.1(9)
C21 C22 C28 C23 -178.7(6)
C21 C22 C28 C27 1.5(9)
C19 C27 C28 C23 179.8(5)
C24 C27 C28 C23 1.3(8)
C19 C27 C28 C22 -0.4(9)
C24 C27 C28 C22 -178.9(5)
C1 Ta1 C29 C30 -66.1(4)
C15 Ta1 C29 C30 -156.6(4)
C32 Ta1 C29 C30 68.4(4)
C4 Ta1 C29 C30 -3.9(5)
C18 Ta1 C29 C30 141.7(4)
C17 Ta1 C29 C30 142.6(4)
C31 Ta1 C29 C30 30.1(3)
C16 Ta1 C29 C30 170.0(4)
C2 Ta1 C29 C30 -81.4(4)
C3 Ta1 C29 C30 -51.0(6)
C1 Ta1 C29 C39 -176.9(4)
C15 Ta1 C29 C39 92.5(4)
C32 Ta1 C29 C39 -42.4(4)
C4 Ta1 C29 C39 -114.7(4)
C18 Ta1 C29 C39 30.9(5)
C17 Ta1 C29 C39 31.8(4)
C30 Ta1 C29 C39 -110.8(6)
C31 Ta1 C29 C39 -80.7(4)
C16 Ta1 C29 C39 59.2(4)
C2 Ta1 C29 C39 167.8(4)
C3 Ta1 C29 C39 -161.9(4)
C39 C29 C30 C31 41.6(8)
Ta1 C29 C30 C31 -59.1(5)
C39 C29 C30 Ta1 100.7(5)
C1 Ta1 C30 C31 -122.2(4)
C15 Ta1 C30 C31 155.2(3)
C32 Ta1 C30 C31 32.5(4)
C29 Ta1 C30 C31 127.4(5)
C4 Ta1 C30 C31 -55.6(4)
C18 Ta1 C30 C31 49.2(6)
C17 Ta1 C30 C31 81.2(4)
C16 Ta1 C30 C31 116.9(4)
C2 Ta1 C30 C31 -115.5(4)
C3 Ta1 C30 C31 -79.3(4)
C1 Ta1 C30 C29 110.4(4)
C15 Ta1 C30 C29 27.8(4)
C32 Ta1 C30 C29 -94.9(4)
C4 Ta1 C30 C29 177.0(4)
C18 Ta1 C30 C29 -78.2(6)
C17 Ta1 C30 C29 -46.2(5)
C31 Ta1 C30 C29 -127.4(5)
C16 Ta1 C30 C29 -10.5(4)
C2 Ta1 C30 C29 117.1(4)
C3 Ta1 C30 C29 153.3(4)
C29 C30 C31 C32 0.0(8)
Ta1 C30 C31 C32 -58.0(5)
C29 C30 C31 Ta1 58.0(5)
C1 Ta1 C31 C30 56.1(4)
C15 Ta1 C31 C30 -45.1(6)
C32 Ta1 C31 C30 -126.2(6)
C29 Ta1 C31 C30 -31.7(3)
C4 Ta1 C31 C30 122.4(4)
C18 Ta1 C31 C30 -154.3(3)
C17 Ta1 C31 C30 -116.3(4)
C16 Ta1 C31 C30 -80.1(4)
C2 Ta1 C31 C30 81.5(4)
C3 Ta1 C31 C30 117.1(4)
C1 Ta1 C31 C32 -177.7(4)
C15 Ta1 C31 C32 81.2(6)
C29 Ta1 C31 C32 94.5(4)
C4 Ta1 C31 C32 -111.4(4)
C18 Ta1 C31 C32 -28.0(5)
C17 Ta1 C31 C32 10.0(5)
C30 Ta1 C31 C32 126.2(6)
C16 Ta1 C31 C32 46.1(5)
C2 Ta1 C31 C32 -152.2(4)
C3 Ta1 C31 C32 -116.7(4)
C30 C31 C32 C40 -42.4(7)
Ta1 C31 C32 C40 -101.6(5)
C30 C31 C32 Ta1 59.2(5)
C1 Ta1 C32 C31 3.1(5)
C15 Ta1 C32 C31 -138.5(4)
C29 Ta1 C32 C31 -68.6(4)
C4 Ta1 C32 C31 64.9(4)
C18 Ta1 C32 C31 157.2(4)
C17 Ta1 C32 C31 -170.6(4)
C30 Ta1 C32 C31 -30.6(4)
C16 Ta1 C32 C31 -142.5(4)
C2 Ta1 C32 C31 53.0(6)
C3 Ta1 C32 C31 81.1(4)
C1 Ta1 C32 C40 113.9(4)
C15 Ta1 C32 C40 -27.7(6)
C29 Ta1 C32 C40 42.2(4)
C4 Ta1 C32 C40 175.8(4)
C18 Ta1 C32 C40 -92.0(4)
C17 Ta1 C32 C40 -59.8(4)
C30 Ta1 C32 C40 80.2(5)
C31 Ta1 C32 C40 110.8(6)
C16 Ta1 C32 C40 -31.7(5)
C2 Ta1 C32 C40 163.8(4)
C3 Ta1 C32 C40 -168.1(4)
C41 C33 C34 C35 1.6(13)
C33 C34 C35 C36 -1.7(14)
C34 C35 C36 C42 1.5(13)
C42 C37 C39 C40 -1.8(10)
C42 C37 C39 C29 178.4(6)
C30 C29 C39 C37 139.6(7)
Ta1 C29 C39 C37 -141.7(6)
C30 C29 C39 C40 -40.2(8)
Ta1 C29 C39 C40 38.5(6)
C41 C38 C40 C39 -1.6(9)
C41 C38 C40 C32 -178.6(6)
C37 C39 C40 C38 1.7(9)
C29 C39 C40 C38 -178.5(6)
C37 C39 C40 C32 179.0(6)
C29 C39 C40 C32 -1.2(8)
C31 C32 C40 C38 -140.6(6)
Ta1 C32 C40 C38 140.1(6)
C31 C32 C40 C39 42.3(7)
Ta1 C32 C40 C39 -37.0(6)
C34 C33 C41 C42 -1.3(11)
C34 C33 C41 C38 -179.2(7)
C40 C38 C41 C42 1.5(10)
C40 C38 C41 C33 179.4(6)
C35 C36 C42 C41 -1.2(11)
C35 C36 C42 C37 179.3(7)
C33 C41 C42 C36 1.2(10)
C38 C41 C42 C36 179.0(6)
C33 C41 C42 C37 -179.4(6)
C38 C41 C42 C37 -1.5(9)
C39 C37 C42 C36 -178.9(6)
C39 C37 C42 C41 1.6(10)
O6 Na1 N1 C55 66.6(4)
O1 Na1 N1 C55 -104.9(4)
O5 Na1 N1 C55 40.0(4)
O3 Na1 N1 C55 142.1(4)
O4 Na1 N1 C55 164.9(4)
O2 Na1 N1 C55 -51.1(4)
N2 Na1 N1 C55 -43.8(8)
O6 Na1 N1 C43 -175.7(4)
O1 Na1 N1 C43 12.8(4)
O5 Na1 N1 C43 157.8(4)
O3 Na1 N1 C43 -100.2(4)
O4 Na1 N1 C43 -77.4(4)
O2 Na1 N1 C43 66.6(4)
N2 Na1 N1 C43 74.0(8)
O6 Na1 N1 C49 -53.8(5)
O1 Na1 N1 C49 134.7(4)
O5 Na1 N1 C49 -80.4(4)
O3 Na1 N1 C49 21.6(4)
O4 Na1 N1 C49 44.5(5)
O2 Na1 N1 C49 -171.5(4)
N2 Na1 N1 C49 -164.2(6)
C55 N1 C43 C44 125.1(6)
C49 N1 C43 C44 -104.0(6)
Na1 N1 C43 C44 13.8(6)
N1 C43 C44 O1 -52.9(7)
C43 C44 O1 C45 -70.5(7)
C43 C44 O1 Na1 65.3(5)
O6 Na1 O1 C45 -49.3(11)
O5 Na1 O1 C45 59.2(5)
O3 Na1 O1 C45 151.3(4)
O4 Na1 O1 C45 -141.0(4)
O2 Na1 O1 C45 -22.1(4)
N1 Na1 O1 C45 94.2(4)
N2 Na1 O1 C45 -70.7(4)
O6 Na1 O1 C44 177.8(8)
O5 Na1 O1 C44 -73.7(4)
O3 Na1 O1 C44 18.4(4)
O4 Na1 O1 C44 86.0(4)
O2 Na1 O1 C44 -155.1(4)
N1 Na1 O1 C44 -38.8(4)
N2 Na1 O1 C44 156.4(4)
C44 O1 C45 C46 -177.7(5)
Na1 O1 C45 C46 52.1(7)
O1 C45 C46 O2 -59.6(7)
C45 C46 O2 C47 171.8(5)
C45 C46 O2 Na1 40.7(7)
O6 Na1 O2 C46 162.5(4)
O1 Na1 O2 C46 -11.8(4)
O5 Na1 O2 C46 -130.6(4)
O3 Na1 O2 C46 -31.2(7)
O4 Na1 O2 C46 78.2(5)
N1 Na1 O2 C46 -68.3(4)
N2 Na1 O2 C46 114.0(5)
O6 Na1 O2 C47 32.3(4)
O1 Na1 O2 C47 -142.0(4)
O5 Na1 O2 C47 99.2(4)
O3 Na1 O2 C47 -161.4(5)
O4 Na1 O2 C47 -52.0(4)
N1 Na1 O2 C47 161.4(4)
N2 Na1 O2 C47 -16.2(4)
C46 O2 C47 C48 -84.4(7)
Na1 O2 C47 C48 45.8(6)
O2 C47 C48 N2 -62.0(8)
C55 N1 C49 C50 -161.4(5)
C43 N1 C49 C50 69.4(7)
Na1 N1 C49 C50 -49.7(6)
N1 C49 C50 O3 58.0(7)
C49 C50 O3 C51 179.7(5)
C49 C50 O3 Na1 -36.0(7)
O6 Na1 O3 C51 -83.2(4)
O1 Na1 O3 C51 92.6(4)
O5 Na1 O3 C51 -149.3(4)
O4 Na1 O3 C51 -9.1(4)
O2 Na1 O3 C51 109.9(6)
N1 Na1 O3 C51 151.2(5)
N2 Na1 O3 C51 -26.5(5)
O6 Na1 O3 C50 133.7(5)
O1 Na1 O3 C50 -50.5(5)
O5 Na1 O3 C50 67.6(5)
O4 Na1 O3 C50 -152.2(5)
O2 Na1 O3 C50 -33.2(8)
N1 Na1 O3 C50 8.0(4)
N2 Na1 O3 C50 -169.7(4)
C50 O3 C51 C52 -173.4(5)
Na1 O3 C51 C52 39.7(6)
O3 C51 C52 O4 -63.0(7)
C51 C52 O4 C53 177.7(5)
C51 C52 O4 Na1 53.9(6)
O6 Na1 O4 C53 -47.7(4)
O1 Na1 O4 C53 120.0(4)
O5 Na1 O4 C53 -84.8(4)
O3 Na1 O4 C53 -146.6(4)
O2 Na1 O4 C53 53.9(4)
N1 Na1 O4 C53 -169.1(4)
N2 Na1 O4 C53 19.5(4)
O6 Na1 O4 C52 74.9(4)
O1 Na1 O4 C52 -117.4(4)
O5 Na1 O4 C52 37.8(5)
O3 Na1 O4 C52 -24.0(4)
O2 Na1 O4 C52 176.5(4)
N1 Na1 O4 C52 -46.5(4)
N2 Na1 O4 C52 142.1(4)
C52 O4 C53 C54 -173.5(5)
Na1 O4 C53 C54 -51.4(6)
O4 C53 C54 N2 69.8(7)
C43 N1 C55 C56 -175.3(5)
C49 N1 C55 C56 54.8(7)
Na1 N1 C55 C56 -59.7(6)
N1 C55 C56 O5 43.7(8)
C55 C56 O5 C57 -169.2(5)
C55 C56 O5 Na1 1.1(8)
O6 Na1 O5 C56 -179.3(5)
O1 Na1 O5 C56 13.1(6)
O3 Na1 O5 C56 -85.5(5)
O4 Na1 O5 C56 -139.4(5)
O2 Na1 O5 C56 74.8(5)
N1 Na1 O5 C56 -23.5(5)
N2 Na1 O5 C56 138.0(5)
O6 Na1 O5 C57 -9.5(4)
O1 Na1 O5 C57 -177.0(4)
O3 Na1 O5 C57 84.3(5)
O4 Na1 O5 C57 30.4(5)
O2 Na1 O5 C57 -115.3(4)
N1 Na1 O5 C57 146.3(5)
N2 Na1 O5 C57 -52.1(5)
C56 O5 C57 C58 156.2(6)
Na1 O5 C57 C58 -14.7(7)
O5 C57 C58 O6 47.5(7)
C57 C58 O6 C59 61.8(7)
C57 C58 O6 Na1 -56.9(6)
O1 Na1 O6 C59 23.3(10)
O5 Na1 O6 C59 -90.7(4)
O3 Na1 O6 C59 -177.1(4)
O4 Na1 O6 C59 117.9(4)
O2 Na1 O6 C59 -1.7(4)
N1 Na1 O6 C59 -116.2(4)
N2 Na1 O6 C59 46.3(4)
O1 Na1 O6 C58 146.9(8)
O5 Na1 O6 C58 32.9(4)
O3 Na1 O6 C58 -53.5(4)
O4 Na1 O6 C58 -118.5(4)
O2 Na1 O6 C58 121.9(4)
N1 Na1 O6 C58 7.4(4)
N2 Na1 O6 C58 169.9(4)
C58 O6 C59 C60 167.1(5)
Na1 O6 C59 C60 -73.0(6)
O6 C59 C60 N2 53.4(8)
C53 C54 N2 C48 -165.1(5)
C53 C54 N2 C60 69.1(7)
C53 C54 N2 Na1 -45.7(6)
C47 C48 N2 C54 159.1(6)
C47 C48 N2 C60 -75.3(7)
C47 C48 N2 Na1 44.4(6)
C59 C60 N2 C54 -122.0(6)
C59 C60 N2 C48 112.5(6)
C59 C60 N2 Na1 -9.6(6)
O6 Na1 N2 C54 98.9(4)
O1 Na1 N2 C54 -85.9(4)
O5 Na1 N2 C54 142.5(4)
O3 Na1 N2 C54 30.9(5)
O4 Na1 N2 C54 13.6(4)
O2 Na1 N2 C54 -133.9(4)
N1 Na1 N2 C54 -142.0(6)
O6 Na1 N2 C48 -141.6(5)
O1 Na1 N2 C48 33.6(5)
O5 Na1 N2 C48 -98.0(4)
O3 Na1 N2 C48 150.3(4)
O4 Na1 N2 C48 133.1(5)
O2 Na1 N2 C48 -14.5(4)
N1 Na1 N2 C48 -22.5(9)
O6 Na1 N2 C60 -19.0(4)
O1 Na1 N2 C60 156.2(4)
O5 Na1 N2 C60 24.6(4)
O3 Na1 N2 C60 -87.1(4)
O4 Na1 N2 C60 -104.3(4)
O2 Na1 N2 C60 108.1(4)
N1 Na1 N2 C60 100.0(7)
